data_4079299
loop_
_publ_author_name
'Reyna-Madrigal, Amira'
'Moreno-Gurrola, Anabel'
'Perez-Camacho, Odilia'
'Navarro-Clemente, M. Elena'
'Ju\'arez-Saavedra, Patricia'
'Leyva-Ramirez, Marco A.'
'Arif, Atta M.'
'Ernst, Richard D.'
'Paz-Sandoval, M. Angeles'

_publ_section_title
;
 Half-Sandwich Ruthenium-Phosphine Complexes with Pentadienyl and Oxo- and
 Azapentadienyl Ligands
;
_journal_issue 20
_journal_name_full Organometallics
_journal_page_first 7125
_journal_paper_doi 10.1021/om300657z
_journal_volume 31
_journal_year 2012
_chemical_compound_source 'synthesis as described'
_chemical_formula_moiety 'C25 H15 Cl1 P2 Ru1'
_chemical_formula_sum 'C35 H33 Cl P2 Ru'
_chemical_formula_weight 652.07
_chemical_name_common 'compound 5 '
_chemical_name_systematic
;
 ?
;
_space_group_IT_number 2
_symmetry_cell_setting triclinic
_symmetry_Int_Tables_number 2
_symmetry_space_group_name_Hall '-P 1'
_symmetry_space_group_name_H-M 'P -1'
_atom_sites_solution_hydrogens geom
_atom_sites_solution_primary direct
_atom_sites_solution_secondary difmap
_audit_conform_dict_location ftp://ftp.iucr.org/pub/cif_core.dic
_audit_conform_dict_name cif_core.dic
_audit_conform_dict_version 2.4
_audit_creation_date 2012-04-27T12:30:17-00:00
_audit_creation_method 'WinGX routine CIF_UPDATE'
_cell_angle_alpha 80.670(3)
_cell_angle_beta 80.643(2)
_cell_angle_gamma 88.944(3)
_cell_formula_units_Z 2
_cell_length_a 10.3273(5)
_cell_length_b 10.9844(4)
_cell_length_c 13.2916(7)
_cell_measurement_reflns_used 600
_cell_measurement_temperature 173(2)
_cell_measurement_theta_max 14
_cell_measurement_theta_min 1
_cell_measurement_wavelength 0.71073
_cell_volume 1468.00(12)
_computing_cell_refinement 'HKL Scalepack (Otwinowski & Minor 1997)'
_computing_data_collection 'Collect (Bruker AXS BV, 1997-2004)'
_computing_data_reduction 'HKL Denzo and Scalepack (Otwinowski & Minor 1997)'
_computing_molecular_graphics 'Ortep-3 for Windows (Farrugia, 1997)'
_computing_publication_material 'WinGX publication routines (Farrugia, 1999)'
_computing_structure_refinement 'SHELXL-97 (Sheldrick, 2008)'
_computing_structure_solution 'SHELXS-97 (Sheldrick, 2008)'
_diffrn_ambient_temperature 173(2)
_diffrn_detector 'CCD plate'
_diffrn_detector_area_resol_mean 9
_diffrn_measured_fraction_theta_full 0.987
_diffrn_measured_fraction_theta_max 0.97
_diffrn_measurement_device '95mm CCD camera on \k-goniostat'
_diffrn_measurement_device_type KappaCCD
_diffrn_measurement_method 'CCD rotation images, thick slices'
_diffrn_orient_matrix_type 'by Bruker AXS Collect from scalepack cell'
_diffrn_orient_matrix_UB_11 0.62391E-1
_diffrn_orient_matrix_UB_12 -0.25676E-1
_diffrn_orient_matrix_UB_13 0.495752E-1
_diffrn_orient_matrix_UB_21 0.717326E-1
_diffrn_orient_matrix_UB_22 0.485341E-1
_diffrn_orient_matrix_UB_23 -0.488063E-1
_diffrn_orient_matrix_UB_31 -0.243555E-1
_diffrn_orient_matrix_UB_32 0.741444E-1
_diffrn_orient_matrix_UB_33 0.336094E-1
_diffrn_radiation_monochromator graphite
_diffrn_radiation_probe x-ray
_diffrn_radiation_type MoK\a
_diffrn_radiation_wavelength 0.71073
_diffrn_reflns_av_R_equivalents 0.0706
_diffrn_reflns_av_unetI/netI 0.083
_diffrn_reflns_limit_h_max 13
_diffrn_reflns_limit_h_min -13
_diffrn_reflns_limit_k_max 14
_diffrn_reflns_limit_k_min -14
_diffrn_reflns_limit_l_max 17
_diffrn_reflns_limit_l_min -17
_diffrn_reflns_number 22228
_diffrn_reflns_reduction_process
;
 Scaled and merged with Sortav
 R.H. Blessing, (1987) Cryst. Rev. 1, 3-58
 R.H. Blessing, (1989) J. Appl. Cryst. 22, 396-397
;
_diffrn_reflns_theta_full 25.5
_diffrn_reflns_theta_max 27.53
_diffrn_reflns_theta_min 4.19
_diffrn_source 'Enraf Nonius FR590'
_exptl_absorpt_coefficient_mu 0.758
_exptl_absorpt_correction_T_max 0.9434
_exptl_absorpt_correction_T_min 0.8675
_exptl_absorpt_correction_type multi-scan
_exptl_absorpt_process_details
;
        [c.f. r.h. blessing, acta cryst. (1995), a51, 33-38]
;
_exptl_crystal_colour yellow
_exptl_crystal_density_diffrn 1.475
_exptl_crystal_density_method 'not measured'
_exptl_crystal_description prism
_exptl_crystal_F_000 668
_exptl_crystal_size_max 0.15
_exptl_crystal_size_mid 0.1
_exptl_crystal_size_min 0.03
_refine_diff_density_max 0.521
_refine_diff_density_min -0.615
_refine_diff_density_rms 0.095
_refine_ls_extinction_method none
_refine_ls_goodness_of_fit_ref 1.004
_refine_ls_hydrogen_treatment mixed
_refine_ls_matrix_type full
_refine_ls_number_parameters 384
_refine_ls_number_reflns 6580
_refine_ls_number_restraints 0
_refine_ls_restrained_S_all 1.004
_refine_ls_R_factor_all 0.0802
_refine_ls_R_factor_gt 0.0475
_refine_ls_shift/su_max 0.001
_refine_ls_shift/su_mean 0
_refine_ls_structure_factor_coef Fsqd
_refine_ls_weighting_details 'calc w=1/[\s^2^(Fo^2^)+(0.0281P)^2^+1.0274P] where P=(Fo^2^+2Fc^2^)/3'
_refine_ls_weighting_scheme calc
_refine_ls_wR_factor_gt 0.0822
_refine_ls_wR_factor_ref 0.0923
_reflns_number_gt 4771
_reflns_number_total 6580
_reflns_threshold_expression >2\s(I)
_cod_data_source_file om300657z_si_007.cif
_cod_data_source_block appaty04
_cod_original_sg_symbol_H-M P-1
_cod_database_code 4079299

loop_
_symmetry_equiv_pos_as_xyz
'x, y, z'
'-x, -y, -z'

loop_
_atom_site_label
_atom_site_type_symbol
_atom_site_fract_x
_atom_site_fract_y
_atom_site_fract_z
_atom_site_U_iso_or_equiv
_atom_site_adp_type
_atom_site_occupancy
_atom_site_symmetry_multiplicity
_atom_site_calc_flag
_atom_site_refinement_flags
C1 C 0.4707(4) 0.3918(3) 0.2177(3) 0.0346(9) Uani 1 1 d .
C2 C 0.5690(4) 0.4816(3) 0.1772(3) 0.0360(9) Uani 1 1 d .
C3 C 0.6101(4) 0.5710(4) 0.2309(3) 0.0362(9) Uani 1 1 d .
C4 C 0.5470(4) 0.5916(4) 0.3295(3) 0.0337(9) Uani 1 1 d .
C5 C 0.4432(4) 0.5216(4) 0.3917(3) 0.0319(8) Uani 1 1 d .
C6 C 0.1963(3) 0.8582(3) 0.2194(3) 0.0260(7) Uani 1 1 d .
C7 C 0.1139(3) 0.7998(3) 0.1699(3) 0.0308(8) Uani 1 1 d .
H7 H 0.134 0.719 0.1554 0.037 Uiso 1 1 calc R
C8 C 0.0019(4) 0.8582(4) 0.1411(3) 0.0415(10) Uani 1 1 d .
H8 H -0.054 0.817 0.1072 0.05 Uiso 1 1 calc R
C9 C -0.0285(4) 0.9754(4) 0.1614(3) 0.0428(10) Uani 1 1 d .
H9 H -0.1048 1.0152 0.1411 0.051 Uiso 1 1 calc R
C10 C 0.0522(4) 1.0342(3) 0.2110(3) 0.0388(9) Uani 1 1 d .
H10 H 0.0318 1.115 0.2251 0.047 Uiso 1 1 calc R
C11 C 0.1620(4) 0.9766(3) 0.2402(3) 0.0335(8) Uani 1 1 d .
H11 H 0.2161 1.0179 0.2755 0.04 Uiso 1 1 calc R
C12 C 0.4753(3) 0.8951(3) 0.1898(3) 0.0256(7) Uani 1 1 d .
C13 C 0.5566(3) 0.8631(3) 0.1038(3) 0.0300(8) Uani 1 1 d .
H13 H 0.5471 0.7843 0.085 0.036 Uiso 1 1 calc R
C14 C 0.6511(4) 0.9448(3) 0.0453(3) 0.0346(9) Uani 1 1 d .
H14 H 0.7071 0.9211 -0.0123 0.042 Uiso 1 1 calc R
C15 C 0.6638(3) 1.0604(3) 0.0706(3) 0.0352(9) Uani 1 1 d .
H15 H 0.7271 1.1173 0.0295 0.042 Uiso 1 1 calc R
C16 C 0.5848(4) 1.0932(3) 0.1554(3) 0.0360(9) Uani 1 1 d .
H16 H 0.5944 1.1726 0.173 0.043 Uiso 1 1 calc R
C17 C 0.4910(4) 1.0118(3) 0.2156(3) 0.0329(8) Uani 1 1 d .
H17 H 0.4375 1.0353 0.2744 0.04 Uiso 1 1 calc R
C18 C 0.3234(3) 0.8110(3) 0.3931(3) 0.0261(7) Uani 1 1 d .
C19 C 0.4268(4) 0.8415(3) 0.4408(3) 0.0311(8) Uani 1 1 d .
H19 H 0.5119 0.8568 0.4014 0.037 Uiso 1 1 calc R
C20 C 0.4059(4) 0.8497(3) 0.5451(3) 0.0391(9) Uani 1 1 d .
H20 H 0.4769 0.8706 0.5766 0.047 Uiso 1 1 calc R
C21 C 0.2830(4) 0.8278(4) 0.6037(3) 0.0467(10) Uani 1 1 d .
H21 H 0.2692 0.8336 0.6752 0.056 Uiso 1 1 calc R
C22 C 0.1808(4) 0.7973(3) 0.5575(3) 0.0405(10) Uani 1 1 d .
H22 H 0.0959 0.7823 0.5974 0.049 Uiso 1 1 calc R
C23 C 0.2005(4) 0.7885(3) 0.4540(3) 0.0323(8) Uani 1 1 d .
H23 H 0.129 0.7668 0.4235 0.039 Uiso 1 1 calc R
C24 C 0.1788(3) 0.3710(3) 0.4026(3) 0.0297(8) Uani 1 1 d .
C25 C 0.2019(4) 0.2504(3) 0.3850(3) 0.0372(9) Uani 1 1 d .
H25 H 0.217 0.233 0.3163 0.045 Uiso 1 1 calc R
C26 C 0.2028(4) 0.1551(3) 0.4678(3) 0.0452(10) Uani 1 1 d .
H26 H 0.2199 0.0732 0.4553 0.054 Uiso 1 1 calc R
C27 C 0.1793(4) 0.1787(4) 0.5676(3) 0.0425(10) Uani 1 1 d .
H27 H 0.1792 0.1132 0.6239 0.051 Uiso 1 1 calc R
C28 C 0.1556(4) 0.2984(4) 0.5856(3) 0.0381(9) Uani 1 1 d .
H28 H 0.1393 0.3151 0.6544 0.046 Uiso 1 1 calc R
C29 C 0.1557(4) 0.3936(3) 0.5038(3) 0.0346(8) Uani 1 1 d .
H29 H 0.1397 0.4755 0.5168 0.041 Uiso 1 1 calc R
C30 C 0.0980(3) 0.4409(3) 0.2063(3) 0.0283(8) Uani 1 1 d .
C31 C 0.1629(4) 0.3976(3) 0.1186(3) 0.0350(9) Uani 1 1 d .
H31 H 0.2559 0.4021 0.1032 0.042 Uiso 1 1 calc R
C32 C 0.0935(4) 0.3481(3) 0.0539(3) 0.0423(10) Uani 1 1 d .
H32 H 0.1393 0.3187 -0.0053 0.051 Uiso 1 1 calc R
C33 C -0.0411(4) 0.3413(3) 0.0747(3) 0.0421(10) Uani 1 1 d .
H33 H -0.0885 0.3086 0.0295 0.051 Uiso 1 1 calc R
C34 C -0.1068(4) 0.3820(4) 0.1614(4) 0.0457(11) Uani 1 1 d .
H34 H -0.1998 0.3758 0.1765 0.055 Uiso 1 1 calc R
C35 C -0.0387(4) 0.4322(3) 0.2272(3) 0.0368(9) Uani 1 1 d .
H35 H -0.0853 0.4606 0.2865 0.044 Uiso 1 1 calc R
P1 P 0.34567(8) 0.78464(7) 0.25849(7) 0.02307(19) Uani 1 1 d .
P2 P 0.18882(9) 0.50023(8) 0.29473(7) 0.0255(2) Uani 1 1 d .
Cl1 Cl 0.36442(9) 0.63540(7) 0.05664(6) 0.0304(2) Uani 1 1 d .
Ru1 Ru 0.39496(3) 0.58228(2) 0.23827(2) 0.02332(9) Uani 1 1 d .
H1 H 0.094(3) 0.570(3) 0.337(3) 0.027(9) Uiso 1 1 d .
H1A H 0.461(3) 0.354(3) 0.290(3) 0.023(9) Uiso 1 1 d .
H2 H 0.593(4) 0.497(3) 0.103(3) 0.040(11) Uiso 1 1 d .
H2A H 0.445(3) 0.355(3) 0.166(3) 0.028(9) Uiso 1 1 d .
H3 H 0.669(3) 0.627(3) 0.196(3) 0.024(9) Uiso 1 1 d .
H4 H 0.567(3) 0.659(3) 0.347(2) 0.015(8) Uiso 1 1 d .
H5A H 0.398(3) 0.550(3) 0.449(3) 0.031(10) Uiso 1 1 d .
H5B H 0.450(4) 0.436(4) 0.403(3) 0.048(12) Uiso 1 1 d .

loop_
_atom_site_aniso_label
_atom_site_aniso_U_11
_atom_site_aniso_U_22
_atom_site_aniso_U_33
_atom_site_aniso_U_23
_atom_site_aniso_U_13
_atom_site_aniso_U_12
C1 0.046(2) 0.029(2) 0.034(2) -0.0128(18) -0.0149(19) 0.0164(17)
C2 0.032(2) 0.039(2) 0.039(2) -0.0159(18) -0.0084(18) 0.0181(17)
C3 0.027(2) 0.038(2) 0.044(2) -0.0051(18) -0.0049(18) 0.0067(17)
C4 0.037(2) 0.035(2) 0.035(2) -0.0114(18) -0.0154(17) 0.0068(17)
C5 0.036(2) 0.034(2) 0.026(2) -0.0033(17) -0.0111(17) 0.0056(17)
C6 0.0236(17) 0.0277(18) 0.0257(18) -0.0036(14) -0.0011(14) -0.0002(14)
C7 0.033(2) 0.0320(19) 0.028(2) -0.0093(15) -0.0045(16) 0.0031(15)
C8 0.038(2) 0.051(2) 0.042(2) -0.0138(19) -0.0194(19) 0.0072(18)
C9 0.035(2) 0.054(3) 0.040(2) -0.0042(19) -0.0139(19) 0.0173(19)
C10 0.038(2) 0.036(2) 0.043(2) -0.0076(18) -0.0086(19) 0.0123(17)
C11 0.034(2) 0.0299(19) 0.039(2) -0.0119(16) -0.0094(17) 0.0051(15)
C12 0.0246(17) 0.0263(18) 0.0259(18) -0.0038(14) -0.0042(14) -0.0014(13)
C13 0.0294(19) 0.0329(19) 0.0273(19) -0.0043(15) -0.0039(15) -0.0007(15)
C14 0.030(2) 0.041(2) 0.031(2) -0.0036(17) -0.0013(16) 0.0024(16)
C15 0.0281(19) 0.033(2) 0.041(2) 0.0090(17) -0.0079(17) -0.0058(15)
C16 0.035(2) 0.0261(19) 0.048(2) -0.0014(17) -0.0116(18) -0.0004(15)
C17 0.033(2) 0.032(2) 0.035(2) -0.0097(16) -0.0054(17) 0.0049(15)
C18 0.0323(19) 0.0203(16) 0.0260(18) -0.0056(14) -0.0043(15) 0.0010(14)
C19 0.034(2) 0.0282(19) 0.032(2) -0.0067(15) -0.0063(16) 0.0024(15)
C20 0.051(3) 0.035(2) 0.035(2) -0.0082(17) -0.0159(19) 0.0007(18)
C21 0.064(3) 0.052(3) 0.024(2) -0.0097(18) -0.003(2) -0.001(2)
C22 0.042(2) 0.043(2) 0.035(2) -0.0094(18) 0.0044(19) -0.0028(18)
C23 0.033(2) 0.033(2) 0.031(2) -0.0089(16) -0.0028(16) -0.0008(15)
C24 0.0294(19) 0.0291(19) 0.031(2) -0.0062(15) -0.0040(15) -0.0014(14)
C25 0.047(2) 0.032(2) 0.031(2) -0.0041(16) -0.0039(18) 0.0001(17)
C26 0.061(3) 0.027(2) 0.046(3) -0.0036(18) -0.009(2) 0.0004(18)
C27 0.045(2) 0.041(2) 0.036(2) 0.0082(18) -0.0034(19) -0.0032(18)
C28 0.036(2) 0.049(2) 0.027(2) -0.0061(17) 0.0011(17) 0.0037(17)
C29 0.034(2) 0.038(2) 0.032(2) -0.0044(16) -0.0045(16) 0.0014(16)
C30 0.033(2) 0.0219(17) 0.029(2) -0.0003(14) -0.0049(15) -0.0014(14)
C31 0.036(2) 0.034(2) 0.036(2) -0.0093(17) -0.0029(17) -0.0036(16)
C32 0.054(3) 0.036(2) 0.039(2) -0.0103(18) -0.010(2) -0.0057(18)
C33 0.047(2) 0.035(2) 0.050(3) -0.0069(19) -0.025(2) -0.0018(18)
C34 0.032(2) 0.042(2) 0.066(3) -0.009(2) -0.017(2) 0.0049(17)
C35 0.030(2) 0.035(2) 0.047(2) -0.0117(18) -0.0063(18) 0.0049(16)
P1 0.0242(5) 0.0225(4) 0.0237(5) -0.0071(4) -0.0039(4) 0.0020(3)
P2 0.0290(5) 0.0224(4) 0.0254(5) -0.0062(4) -0.0030(4) 0.0026(3)
Cl1 0.0383(5) 0.0288(4) 0.0247(4) -0.0064(3) -0.0051(4) 0.0016(4)
Ru1 0.02527(15) 0.02261(15) 0.02301(15) -0.00664(10) -0.00410(11) 0.00392(10)

loop_
_atom_type_symbol
_atom_type_description
_atom_type_scat_dispersion_real
_atom_type_scat_dispersion_imag
_atom_type_scat_source
C C 0.0033 0.0016 'International Tables Vol C Tables 4.2.6.8 and 6.1.1.4'
H H 0 0 'International Tables Vol C Tables 4.2.6.8 and 6.1.1.4'
P P 0.1023 0.0942 'International Tables Vol C Tables 4.2.6.8 and 6.1.1.4'
Cl Cl 0.1484 0.1585 'International Tables Vol C Tables 4.2.6.8 and 6.1.1.4'
Ru Ru -1.2594 0.8363 'International Tables Vol C Tables 4.2.6.8 and 6.1.1.4'

loop_
_geom_angle_atom_site_label_1
_geom_angle_atom_site_label_2
_geom_angle_atom_site_label_3
_geom_angle
C2 C1 Ru1 69.4(2)
C2 C1 H1A 120(2)
Ru1 C1 H1A 99.3(19)
C2 C1 H2A 112(2)
Ru1 C1 H2A 119(2)
H1A C1 H2A 124(3)
C1 C2 C3 125.3(4)
C1 C2 Ru1 73.9(2)
C3 C2 Ru1 71.6(2)
C1 C2 H2 116(2)
C3 C2 H2 116(2)
Ru1 C2 H2 115(2)
C2 C3 C4 124.1(4)
C2 C3 Ru1 71.1(2)
C4 C3 Ru1 68.7(2)
C2 C3 H3 118(2)
C4 C3 H3 117(2)
Ru1 C3 H3 126(2)
C5 C4 C3 125.9(4)
C5 C4 Ru1 72.2(2)
C3 C4 Ru1 73.5(2)
C5 C4 H4 118(2)
C3 C4 H4 115(2)
Ru1 C4 H4 122(2)
C4 C5 Ru1 70.0(2)
C4 C5 H5A 120(2)
Ru1 C5 H5A 121(2)
C4 C5 H5B 119(2)
Ru1 C5 H5B 109(3)
H5A C5 H5B 111(3)
C7 C6 C11 117.7(3)
C7 C6 P1 122.0(3)
C11 C6 P1 120.3(3)
C6 C7 C8 120.5(3)
C6 C7 H7 119.8
C8 C7 H7 119.8
C9 C8 C7 120.6(4)
C9 C8 H8 119.7
C7 C8 H8 119.7
C10 C9 C8 119.5(4)
C10 C9 H9 120.3
C8 C9 H9 120.3
C11 C10 C9 120.2(4)
C11 C10 H10 119.9
C9 C10 H10 119.9
C10 C11 C6 121.5(4)
C10 C11 H11 119.2
C6 C11 H11 119.2
C13 C12 C17 118.4(3)
C13 C12 P1 118.0(2)
C17 C12 P1 123.5(3)
C14 C13 C12 120.9(3)
C14 C13 H13 119.6
C12 C13 H13 119.6
C15 C14 C13 120.0(3)
C15 C14 H14 120
C13 C14 H14 120
C16 C15 C14 119.8(3)
C16 C15 H15 120.1
C14 C15 H15 120.1
C15 C16 C17 120.8(3)
C15 C16 H16 119.6
C17 C16 H16 119.6
C16 C17 C12 120.0(3)
C16 C17 H17 120
C12 C17 H17 120
C23 C18 C19 117.8(3)
C23 C18 P1 118.7(3)
C19 C18 P1 123.1(3)
C20 C19 C18 120.4(3)
C20 C19 H19 119.8
C18 C19 H19 119.8
C21 C20 C19 120.7(4)
C21 C20 H20 119.6
C19 C20 H20 119.6
C22 C21 C20 119.2(4)
C22 C21 H21 120.4
C20 C21 H21 120.4
C23 C22 C21 120.6(4)
C23 C22 H22 119.7
C21 C22 H22 119.7
C22 C23 C18 121.2(4)
C22 C23 H23 119.4
C18 C23 H23 119.4
C29 C24 C25 118.8(3)
C29 C24 P2 120.0(3)
C25 C24 P2 121.1(3)
C24 C25 C26 120.1(4)
C24 C25 H25 120
C26 C25 H25 120
C27 C26 C25 120.5(4)
C27 C26 H26 119.7
C25 C26 H26 119.7
C26 C27 C28 119.6(4)
C26 C27 H27 120.2
C28 C27 H27 120.2
C29 C28 C27 120.2(4)
C29 C28 H28 119.9
C27 C28 H28 119.9
C28 C29 C24 120.7(3)
C28 C29 H29 119.6
C24 C29 H29 119.6
C35 C30 C31 118.1(3)
C35 C30 P2 120.7(3)
C31 C30 P2 121.2(3)
C32 C31 C30 120.9(4)
C32 C31 H31 119.5
C30 C31 H31 119.5
C33 C32 C31 120.4(4)
C33 C32 H32 119.8
C31 C32 H32 119.8
C34 C33 C32 119.7(4)
C34 C33 H33 120.2
C32 C33 H33 120.2
C33 C34 C35 120.7(4)
C33 C34 H34 119.6
C35 C34 H34 119.6
C34 C35 C30 120.2(4)
C34 C35 H35 119.9
C30 C35 H35 119.9
C18 P1 C6 99.77(15)
C18 P1 C12 104.63(15)
C6 P1 C12 102.45(15)
C18 P1 Ru1 113.94(11)
C6 P1 Ru1 120.98(11)
C12 P1 Ru1 112.99(11)
C30 P2 C24 102.39(15)
C30 P2 Ru1 120.72(11)
C24 P2 Ru1 114.44(12)
C30 P2 H1 98.1(14)
C24 P2 H1 98.1(14)
Ru1 P2 H1 119.3(13)
C4 Ru1 C5 37.80(14)
C4 Ru1 C2 70.07(15)
C5 Ru1 C2 87.63(16)
C4 Ru1 C3 37.88(14)
C5 Ru1 C3 69.78(15)
C2 Ru1 C3 37.34(14)
C4 Ru1 C1 86.54(15)
C5 Ru1 C1 80.94(16)
C2 Ru1 C1 36.69(15)
C3 Ru1 C1 68.11(15)
C4 Ru1 P2 126.86(11)
C5 Ru1 P2 89.26(11)
C2 Ru1 P2 125.66(11)
C3 Ru1 P2 150.88(11)
C1 Ru1 P2 89.34(11)
C4 Ru1 P1 87.38(11)
C5 Ru1 P1 96.85(11)
C2 Ru1 P1 136.42(11)
C3 Ru1 P1 104.40(11)
C1 Ru1 P1 172.52(11)
P2 Ru1 P1 97.80(3)
C4 Ru1 Cl1 138.39(11)
C5 Ru1 Cl1 172.71(11)
C2 Ru1 Cl1 85.09(11)
C3 Ru1 Cl1 104.28(11)
C1 Ru1 Cl1 92.97(11)
P2 Ru1 Cl1 94.72(3)
P1 Ru1 Cl1 88.68(3)

loop_
_geom_bond_atom_site_label_1
_geom_bond_atom_site_label_2
_geom_bond_distance
C1 C2 1.407(6)
C1 Ru1 2.262(3)
C1 H1A 0.97(4)
C1 H2A 0.93(4)
C2 C3 1.413(5)
C2 Ru1 2.204(3)
C2 H2 0.97(4)
C3 C4 1.415(5)
C3 Ru1 2.210(4)
C3 H3 0.89(3)
C4 C5 1.400(5)
C4 Ru1 2.147(4)
C4 H4 0.85(3)
C5 Ru1 2.175(4)
C5 H5A 0.92(4)
C5 H5B 0.93(4)
C6 C7 1.381(5)
C6 C11 1.401(5)
C6 P1 1.839(3)
C7 C8 1.390(5)
C7 H7 0.95
C8 C9 1.377(5)
C8 H8 0.95
C9 C10 1.372(6)
C9 H9 0.95
C10 C11 1.369(5)
C10 H10 0.95
C11 H11 0.95
C12 C13 1.394(5)
C12 C17 1.398(5)
C12 P1 1.844(3)
C13 C14 1.387(5)
C13 H13 0.95
C14 C15 1.379(5)
C14 H14 0.95
C15 C16 1.374(5)
C15 H15 0.95
C16 C17 1.388(5)
C16 H16 0.95
C17 H17 0.95
C18 C23 1.392(5)
C18 C19 1.399(5)
C18 P1 1.836(3)
C19 C20 1.385(5)
C19 H19 0.95
C20 C21 1.380(6)
C20 H20 0.95
C21 C22 1.376(6)
C21 H21 0.95
C22 C23 1.377(5)
C22 H22 0.95
C23 H23 0.95
C24 C29 1.388(5)
C24 C25 1.393(5)
C24 P2 1.838(4)
C25 C26 1.391(5)
C25 H25 0.95
C26 C27 1.374(6)
C26 H26 0.95
C27 C28 1.384(5)
C27 H27 0.95
C28 C29 1.381(5)
C28 H28 0.95
C29 H29 0.95
C30 C35 1.395(5)
C30 C31 1.396(5)
C30 P2 1.821(4)
C31 C32 1.384(5)
C31 H31 0.95
C32 C33 1.374(6)
C32 H32 0.95
C33 C34 1.375(6)
C33 H33 0.95
C34 C35 1.391(6)
C34 H34 0.95
C35 H35 0.95
P1 Ru1 2.3194(8)
P2 Ru1 2.2890(9)
P2 H1 1.34(3)
Cl1 Ru1 2.4601(9)

loop_
_geom_torsion_atom_site_label_1
_geom_torsion_atom_site_label_2
_geom_torsion_atom_site_label_3
_geom_torsion_atom_site_label_4
_geom_torsion
Ru1 C1 C2 C3 52.6(3)
C1 C2 C3 C4 -7.7(6)
Ru1 C2 C3 C4 45.9(3)
C1 C2 C3 Ru1 -53.6(3)
C2 C3 C4 C5 5.6(6)
Ru1 C3 C4 C5 52.4(4)
C2 C3 C4 Ru1 -46.8(4)
C3 C4 C5 Ru1 -52.9(4)
C11 C6 C7 C8 0.7(5)
P1 C6 C7 C8 -179.8(3)
C6 C7 C8 C9 0.1(6)
C7 C8 C9 C10 -0.5(6)
C8 C9 C10 C11 -0.1(6)
C9 C10 C11 C6 1.0(6)
C7 C6 C11 C10 -1.3(5)
P1 C6 C11 C10 179.3(3)
C17 C12 C13 C14 0.2(5)
P1 C12 C13 C14 176.3(3)
C12 C13 C14 C15 -1.4(6)
C13 C14 C15 C16 1.6(6)
C14 C15 C16 C17 -0.6(6)
C15 C16 C17 C12 -0.5(6)
C13 C12 C17 C16 0.7(5)
P1 C12 C17 C16 -175.1(3)
C23 C18 C19 C20 -0.4(5)
P1 C18 C19 C20 -174.3(3)
C18 C19 C20 C21 0.1(5)
C19 C20 C21 C22 0.1(6)
C20 C21 C22 C23 0.1(6)
C21 C22 C23 C18 -0.5(6)
C19 C18 C23 C22 0.7(5)
P1 C18 C23 C22 174.8(3)
C29 C24 C25 C26 -0.7(6)
P2 C24 C25 C26 175.5(3)
C24 C25 C26 C27 0.9(6)
C25 C26 C27 C28 -0.6(6)
C26 C27 C28 C29 0.0(6)
C27 C28 C29 C24 0.2(6)
C25 C24 C29 C28 0.1(5)
P2 C24 C29 C28 -176.1(3)
C35 C30 C31 C32 0.4(5)
P2 C30 C31 C32 177.4(3)
C30 C31 C32 C33 0.3(6)
C31 C32 C33 C34 -1.1(6)
C32 C33 C34 C35 1.2(6)
C33 C34 C35 C30 -0.5(6)
C31 C30 C35 C34 -0.3(5)
P2 C30 C35 C34 -177.3(3)
C23 C18 P1 C6 44.9(3)
C19 C18 P1 C6 -141.2(3)
C23 C18 P1 C12 150.7(3)
C19 C18 P1 C12 -35.5(3)
C23 C18 P1 Ru1 -85.4(3)
C19 C18 P1 Ru1 88.4(3)
C7 C6 P1 C18 -130.7(3)
C11 C6 P1 C18 48.7(3)
C7 C6 P1 C12 121.8(3)
C11 C6 P1 C12 -58.8(3)
C7 C6 P1 Ru1 -5.0(3)
C11 C6 P1 Ru1 174.4(2)
C13 C12 P1 C18 150.4(3)
C17 C12 P1 C18 -33.8(3)
C13 C12 P1 C6 -105.9(3)
C17 C12 P1 C6 70.0(3)
C13 C12 P1 Ru1 25.9(3)
C17 C12 P1 Ru1 -158.3(3)
C35 C30 P2 C24 74.5(3)
C31 C30 P2 C24 -102.5(3)
C35 C30 P2 Ru1 -157.0(2)
C31 C30 P2 Ru1 26.0(3)
C29 C24 P2 C30 -138.3(3)
C25 C24 P2 C30 45.6(3)
C29 C24 P2 Ru1 89.3(3)
C25 C24 P2 Ru1 -86.8(3)
C3 C4 Ru1 C5 137.6(3)
C5 C4 Ru1 C2 -113.3(3)
C3 C4 Ru1 C2 24.3(2)
C5 C4 Ru1 C3 -137.6(3)
C5 C4 Ru1 C1 -79.7(2)
C3 C4 Ru1 C1 58.0(2)
C5 C4 Ru1 P2 6.9(3)
C3 C4 Ru1 P2 144.54(19)
C5 C4 Ru1 P1 104.7(2)
C3 C4 Ru1 P1 -117.7(2)
C5 C4 Ru1 Cl1 -170.25(19)
C3 C4 Ru1 Cl1 -32.6(3)
C4 C5 Ru1 C2 59.8(2)
C4 C5 Ru1 C3 26.2(2)
C4 C5 Ru1 C1 96.1(2)
C4 C5 Ru1 P2 -174.5(2)
C4 C5 Ru1 P1 -76.7(2)
C4 C5 Ru1 Cl1 62.4(9)
C1 C2 Ru1 C4 112.3(3)
C3 C2 Ru1 C4 -24.6(2)
C1 C2 Ru1 C5 78.0(3)
C3 C2 Ru1 C5 -58.9(3)
C1 C2 Ru1 C3 136.9(4)
C3 C2 Ru1 C1 -136.9(4)
C1 C2 Ru1 P2 -9.4(3)
C3 C2 Ru1 P2 -146.3(2)
C1 C2 Ru1 P1 175.44(19)
C3 C2 Ru1 P1 38.5(3)
C1 C2 Ru1 Cl1 -101.7(2)
C3 C2 Ru1 Cl1 121.4(2)
C2 C3 Ru1 C4 140.3(4)
C2 C3 Ru1 C5 114.2(3)
C4 C3 Ru1 C5 -26.1(2)
C4 C3 Ru1 C2 -140.3(4)
C2 C3 Ru1 C1 26.1(2)
C4 C3 Ru1 C1 -114.2(3)
C2 C3 Ru1 P2 67.8(3)
C4 C3 Ru1 P2 -72.5(3)
C2 C3 Ru1 P1 -153.7(2)
C4 C3 Ru1 P1 66.0(2)
C2 C3 Ru1 Cl1 -61.4(2)
C4 C3 Ru1 Cl1 158.3(2)
C2 C1 Ru1 C4 -60.6(3)
C2 C1 Ru1 C5 -98.3(3)
C2 C1 Ru1 C3 -26.5(2)
C2 C1 Ru1 P2 172.4(2)
C2 C1 Ru1 P1 -24.9(10)
C2 C1 Ru1 Cl1 77.7(2)
C30 P2 Ru1 C4 -154.12(18)
C24 P2 Ru1 C4 -31.16(18)
C30 P2 Ru1 C5 -149.90(17)
C24 P2 Ru1 C5 -26.93(16)
C30 P2 Ru1 C2 -63.35(19)
C24 P2 Ru1 C2 59.62(19)
C30 P2 Ru1 C3 -107.1(3)
C24 P2 Ru1 C3 15.9(3)
C30 P2 Ru1 C1 -68.94(17)
C24 P2 Ru1 C1 54.02(17)
C30 P2 Ru1 P1 113.29(13)
C24 P2 Ru1 P1 -123.75(12)
C30 P2 Ru1 Cl1 23.98(13)
C24 P2 Ru1 Cl1 146.95(12)
C18 P1 Ru1 C4 -50.89(16)
C6 P1 Ru1 C4 -169.77(17)
C12 P1 Ru1 C4 68.37(16)
C18 P1 Ru1 C5 -14.22(16)
C6 P1 Ru1 C5 -133.10(16)
C12 P1 Ru1 C5 105.03(16)
C18 P1 Ru1 C2 -108.0(2)
C6 P1 Ru1 C2 133.1(2)
C12 P1 Ru1 C2 11.3(2)
C18 P1 Ru1 C3 -85.04(17)
C6 P1 Ru1 C3 156.08(17)
C12 P1 Ru1 C3 34.21(17)
C18 P1 Ru1 C1 -86.6(9)
C6 P1 Ru1 C1 154.5(9)
C12 P1 Ru1 C1 32.6(9)
C18 P1 Ru1 P2 75.97(12)
C6 P1 Ru1 P2 -42.91(13)
C12 P1 Ru1 P2 -164.77(12)
C18 P1 Ru1 Cl1 170.55(12)
C6 P1 Ru1 Cl1 51.67(13)
C12 P1 Ru1 Cl1 -70.20(12)
